data_4104653
loop_
_publ_author_name
'Jan-Uwe Rohde'
'Wei-Tsung Lee'

_publ_section_title
;
 Stabilization of Iridium(IV) by Monoanionic Dialkyldiarylguanidinato
 Ligands
;
_journal_name_full 'Journal of the American Chemical Society'
_journal_page_first 9162
_journal_page_last 9163
_journal_paper_doi 10.1021/ja9033445
_journal_volume 131
_journal_year 2009
_chemical_absolute_configuration ad
_chemical_formula_iupac '[Ir (C15 H16 N3)3] P F6'
_chemical_formula_moiety 'C45 H48 Ir N9 1+, F6 P 1-'
_chemical_formula_structural '(Ir (C15 H16 N3)3) (P F6)'
_chemical_formula_sum 'C45 H48 F6 Ir N9 P'
_chemical_formula_weight 1052.09
_chemical_name_systematic
; 
tris(<i>N</i>,<i>N</i>-dimethyl-<i>N'</i>,<i>N''</i>-
diphenylguanidinato-\k^2^<i>N'</i>,<i>N''</i>)iridium(IV) hexafluorophosphate
;
_space_group_IT_number 197
_symmetry_cell_setting cubic
_symmetry_Int_Tables_number 197
_symmetry_space_group_name_Hall 'I 2 2 3'
_symmetry_space_group_name_H-M 'I 2 3'
_atom_sites_solution_hydrogens geom
_atom_sites_solution_primary direct
_atom_sites_solution_secondary difmap
_audit_creation_method SHELXL-97
_cell_angle_alpha 90.00
_cell_angle_beta 90.00
_cell_angle_gamma 90.00
_cell_formula_units_Z 8
_cell_length_a 20.745(3)
_cell_length_b 20.745(3)
_cell_length_c 20.745(3)
_cell_measurement_reflns_used 20595
_cell_measurement_temperature 190(2)
_cell_measurement_theta_max 27.86
_cell_measurement_theta_min 3.11
_cell_volume 8928(2)
_computing_cell_refinement 'HKL-2000 (Otwinowski & Minor, 1997)'
_computing_data_collection 'Collect (Nonius BV, 1997-2000)'
_computing_data_reduction 'HKL-2000 (Otwinowski & Minor, 1997)'
_computing_molecular_graphics 'Diamond 3.1 (Crystal Impact, 2008)'
_computing_publication_material 'SHELXTL v6.1 (Bruker AXS, 2001)'
_computing_structure_refinement 'SHELXTL v6.1 (Bruker AXS, 2001)'
_computing_structure_solution 'SHELXTL v6.1 (Bruker AXS, 2001)'
_diffrn_ambient_temperature 190(2)
_diffrn_detector_area_resol_mean 9
_diffrn_measured_fraction_theta_full 0.998
_diffrn_measured_fraction_theta_max 0.998
_diffrn_measurement_device_type 'Nonius KappaCCD diffractometer'
_diffrn_measurement_method 'area detector, \f and \w scans'
_diffrn_radiation_monochromator graphite
_diffrn_radiation_source 'fine-focus sealed x-ray tube'
_diffrn_radiation_type MoK\a
_diffrn_radiation_wavelength 0.71073
_diffrn_reflns_av_R_equivalents 0.0865
_diffrn_reflns_av_sigmaI/netI 0.0329
_diffrn_reflns_limit_h_max 27
_diffrn_reflns_limit_h_min -26
_diffrn_reflns_limit_k_max 27
_diffrn_reflns_limit_k_min -27
_diffrn_reflns_limit_l_max 27
_diffrn_reflns_limit_l_min -27
_diffrn_reflns_number 39519
_diffrn_reflns_theta_full 27.86
_diffrn_reflns_theta_max 27.86
_diffrn_reflns_theta_min 3.11
_diffrn_standards_number 0
_exptl_absorpt_coefficient_mu 3.095
_exptl_absorpt_correction_T_max 0.7370
_exptl_absorpt_correction_T_min 0.5299
_exptl_absorpt_correction_type multi-scan
_exptl_absorpt_process_details 'HKL-2000 (Otwinowski & Minor, 1997)'
_exptl_crystal_colour black
_exptl_crystal_density_diffrn 1.566
_exptl_crystal_description prism
_exptl_crystal_F_000 4216
_exptl_crystal_recrystallization_method
;
dichloromethane, vapor diffusion of n-pentane
;
_exptl_crystal_size_max 0.23
_exptl_crystal_size_mid 0.14
_exptl_crystal_size_min 0.11
_refine_diff_density_max 1.517
_refine_diff_density_min -1.056
_refine_diff_density_rms 0.100
_refine_ls_abs_structure_details 'Flack H D (1983), Acta Cryst. A39, 876-881'
_refine_ls_abs_structure_Flack 0.000(8)
_refine_ls_extinction_method none
_refine_ls_goodness_of_fit_ref 1.126
_refine_ls_hydrogen_treatment constr
_refine_ls_matrix_type full
_refine_ls_number_parameters 208
_refine_ls_number_reflns 3559
_refine_ls_number_restraints 0
_refine_ls_restrained_S_all 1.126
_refine_ls_R_factor_all 0.0403
_refine_ls_R_factor_gt 0.0312
_refine_ls_shift/su_max 3.373
_refine_ls_shift/su_mean 0.016
_refine_ls_structure_factor_coef Fsqd
_refine_ls_weighting_details 'calc w=1/[\s^2^(Fo^2^)+(0.0332P)^2^+9.4168P] where P=(Fo^2^+2Fc^2^)/3'
_refine_ls_weighting_scheme calc
_refine_ls_wR_factor_gt 0.0639
_refine_ls_wR_factor_ref 0.0674
_reflns_number_gt 3218
_reflns_number_total 3559
_reflns_threshold_expression I>2\s(I)
_cod_data_source_file ja9033445_si_001.cif
_cod_data_source_block roh92
_cod_database_code 4104653

loop_
_symmetry_equiv_pos_as_xyz
'x, y, z'
'-x, -y, z'
'-x, y, -z'
'x, -y, -z'
'z, x, y'
'z, -x, -y'
'-z, -x, y'
'-z, x, -y'
'y, z, x'
'-y, z, -x'
'y, -z, -x'
'-y, -z, x'
'x+1/2, y+1/2, z+1/2'
'-x+1/2, -y+1/2, z+1/2'
'-x+1/2, y+1/2, -z+1/2'
'x+1/2, -y+1/2, -z+1/2'
'z+1/2, x+1/2, y+1/2'
'z+1/2, -x+1/2, -y+1/2'
'-z+1/2, -x+1/2, y+1/2'
'-z+1/2, x+1/2, -y+1/2'
'y+1/2, z+1/2, x+1/2'
'-y+1/2, z+1/2, -x+1/2'
'y+1/2, -z+1/2, -x+1/2'
'-y+1/2, -z+1/2, x+1/2'

loop_
_atom_site_label
_atom_site_type_symbol
_atom_site_fract_x
_atom_site_fract_y
_atom_site_fract_z
_atom_site_U_iso_or_equiv
_atom_site_adp_type
_atom_site_occupancy
_atom_site_symmetry_multiplicity
_atom_site_calc_flag
_atom_site_refinement_flags
Ir Ir 0.817978(7) 0.817978(7) 0.817978(7) 0.02197(7) Uani 1 3 d S
N1 N 0.78329(16) 0.83275(16) 0.90878(16) 0.0270(8) Uani 1 1 d .
N2 N 0.72130(15) 0.84050(15) 0.82474(17) 0.0263(7) Uani 1 1 d .
N3 N 0.6726(2) 0.85932(19) 0.92896(17) 0.0348(9) Uani 1 1 d .
C1 C 0.72289(19) 0.8453(2) 0.8902(2) 0.0262(8) Uani 1 1 d .
C2 C 0.80519(19) 0.8109(2) 0.96924(18) 0.0272(9) Uani 1 1 d .
C3 C 0.7675(2) 0.7713(2) 1.0092(2) 0.0342(10) Uani 1 1 d .
H3 H 0.7255 0.7586 0.9960 0.058(17) Uiso 1 1 calc R
C4 C 0.7918(3) 0.7508(2) 1.0675(2) 0.0404(12) Uani 1 1 d .
H4 H 0.7662 0.7245 1.0949 0.062(18) Uiso 1 1 calc R
C5 C 0.8533(3) 0.7684(3) 1.0862(2) 0.0491(14) Uani 1 1 d .
H5 H 0.8696 0.7543 1.1266 0.08(2) Uiso 1 1 calc R
C6 C 0.8912(2) 0.8063(2) 1.0468(2) 0.0405(12) Uani 1 1 d .
H6 H 0.9335 0.8180 1.0601 0.069(18) Uiso 1 1 calc R
C7 C 0.8676(2) 0.8273(2) 0.9878(2) 0.0334(10) Uani 1 1 d .
H7 H 0.8939 0.8526 0.9601 0.038(13) Uiso 1 1 calc R
C8 C 0.6803(2) 0.87372(18) 0.78276(19) 0.0271(8) Uani 1 1 d .
C9 C 0.6416(2) 0.9257(2) 0.8012(2) 0.0410(12) Uani 1 1 d .
H9 H 0.6409 0.9397 0.8448 0.061(18) Uiso 1 1 calc R
C10 C 0.6041(3) 0.9570(3) 0.7549(3) 0.0496(13) Uani 1 1 d .
H10 H 0.5768 0.9915 0.7674 0.061(18) Uiso 1 1 calc R
C11 C 0.6064(3) 0.9381(2) 0.6912(3) 0.0524(15) Uani 1 1 d .
H11 H 0.5811 0.9599 0.6599 0.069(18) Uiso 1 1 calc R
C12 C 0.6449(2) 0.8880(2) 0.6730(3) 0.0442(12) Uani 1 1 d .
H12 H 0.6466 0.8754 0.6291 0.059(18) Uiso 1 1 calc R
C13 C 0.6815(3) 0.8556(2) 0.7180(2) 0.0340(9) Uani 1 1 d .
H13 H 0.7078 0.8205 0.7048 0.049(15) Uiso 1 1 calc R
C14 C 0.6816(3) 0.8942(2) 0.9893(2) 0.0424(11) Uani 1 1 d .
H14A H 0.7234 0.9162 0.9887 0.060(18) Uiso 1 1 calc R
H14B H 0.6805 0.8637 1.0254 0.039(13) Uiso 1 1 calc R
H14C H 0.6471 0.9260 0.9944 0.056(17) Uiso 1 1 calc R
C15 C 0.6080(2) 0.8358(3) 0.9153(3) 0.0445(13) Uani 1 1 d .
H15A H 0.6089 0.8094 0.8761 0.039(13) Uiso 1 1 calc R
H15B H 0.5789 0.8724 0.9090 0.057(17) Uiso 1 1 calc R
H15C H 0.5928 0.8096 0.9515 0.057(15) Uiso 1 1 calc R
P1 P 1.0000 1.0000 1.0000 0.0415(10) Uani 1 12 d S
F1 F 1.0000 1.0000 0.9240(2) 0.0872(18) Uani 1 2 d S
P2 P 0.5000 1.0000 1.0000 0.0408(6) Uani 1 4 d S
F2 F 0.5000 0.9238(2) 1.0000 0.0636(13) Uani 1 2 d S
F3 F 0.55457(17) 1.00028(17) 0.94556(17) 0.0663(9) Uani 1 1 d .

loop_
_atom_site_aniso_label
_atom_site_aniso_U_11
_atom_site_aniso_U_22
_atom_site_aniso_U_33
_atom_site_aniso_U_23
_atom_site_aniso_U_13
_atom_site_aniso_U_12
Ir 0.02197(7) 0.02197(7) 0.02197(7) 0.00108(6) 0.00108(6) 0.00108(6)
N1 0.0251(17) 0.032(2) 0.0237(17) 0.0020(14) 0.0010(14) 0.0003(14)
N2 0.0225(16) 0.0297(17) 0.0267(18) 0.0003(15) -0.0012(15) 0.0029(13)
N3 0.030(2) 0.046(2) 0.0285(19) -0.0033(16) 0.0042(16) 0.0024(18)
C1 0.024(2) 0.029(2) 0.025(2) 0.0029(16) 0.0016(17) 0.0001(16)
C2 0.034(2) 0.026(2) 0.0211(18) 0.0016(16) -0.0031(15) 0.0059(18)
C3 0.040(3) 0.036(3) 0.026(2) -0.0002(19) 0.0008(19) -0.004(2)
C4 0.061(3) 0.036(3) 0.025(2) 0.0070(19) 0.003(2) 0.001(2)
C5 0.067(4) 0.055(3) 0.026(3) 0.000(2) -0.012(2) 0.009(3)
C6 0.039(3) 0.046(3) 0.036(2) -0.002(2) -0.013(2) 0.006(2)
C7 0.031(2) 0.039(3) 0.030(2) 0.001(2) -0.0039(17) 0.001(2)
C8 0.0231(19) 0.028(2) 0.030(2) 0.0003(15) -0.001(2) -0.0021(19)
C9 0.041(3) 0.035(3) 0.047(3) 0.002(2) -0.006(2) 0.006(2)
C10 0.044(3) 0.039(3) 0.065(4) 0.005(3) -0.015(3) 0.009(2)
C11 0.051(3) 0.042(3) 0.065(4) 0.016(3) -0.033(3) -0.002(2)
C12 0.048(3) 0.042(3) 0.043(3) 0.003(2) -0.014(2) -0.004(2)
C13 0.036(2) 0.035(2) 0.032(2) 0.0035(18) -0.009(2) -0.002(2)
C14 0.044(3) 0.053(3) 0.030(2) -0.013(2) 0.002(2) 0.018(3)
C15 0.029(2) 0.057(3) 0.047(3) -0.007(2) 0.009(2) -0.004(2)
P1 0.0415(10) 0.0415(10) 0.0415(10) 0.000 0.000 0.000
F1 0.110(5) 0.105(5) 0.046(3) 0.000 0.000 -0.003(4)
P2 0.0336(13) 0.0350(14) 0.0540(17) 0.000 0.000 0.000
F2 0.068(3) 0.039(3) 0.084(4) 0.000 0.009(3) 0.000
F3 0.061(2) 0.068(2) 0.070(2) 0.0033(18) 0.0212(18) 0.0010(18)

loop_
_atom_type_symbol
_atom_type_description
_atom_type_scat_dispersion_real
_atom_type_scat_dispersion_imag
_atom_type_scat_source
C C 0.0033 0.0016 'International Tables Vol C Tables 4.2.6.8 and 6.1.1.4'
H H 0.0000 0.0000 'International Tables Vol C Tables 4.2.6.8 and 6.1.1.4'
N N 0.0061 0.0033 'International Tables Vol C Tables 4.2.6.8 and 6.1.1.4'
F F 0.0171 0.0103 'International Tables Vol C Tables 4.2.6.8 and 6.1.1.4'
P P 0.1023 0.0942 'International Tables Vol C Tables 4.2.6.8 and 6.1.1.4'
Ir Ir -1.4442 7.9887 'International Tables Vol C Tables 4.2.6.8 and 6.1.1.4'

loop_
_geom_angle_atom_site_label_1
_geom_angle_atom_site_label_2
_geom_angle_atom_site_label_3
_geom_angle
_geom_angle_site_symmetry_1
_geom_angle_site_symmetry_3
N1 Ir N1 103.89(11) 9 .
N1 Ir N1 103.89(11) 9 5
N1 Ir N1 103.89(11) . 5
N1 Ir N2 63.92(14) 9 9
N1 Ir N2 165.25(13) . 9
N1 Ir N2 87.76(13) 5 9
N1 Ir N2 87.76(13) 9 .
N1 Ir N2 63.92(14) . .
N1 Ir N2 165.24(13) 5 .
N2 Ir N2 105.71(11) 9 .
N1 Ir N2 165.25(14) 9 5
N1 Ir N2 87.76(13) . 5
N1 Ir N2 63.92(14) 5 5
N2 Ir N2 105.71(11) 9 5
N2 Ir N2 105.70(11) . 5
C1 N1 C2 128.5(4) . .
C1 N1 Ir 95.3(3) . .
C2 N1 Ir 131.3(3) . .
C1 N2 C8 126.8(3) . .
C1 N2 Ir 93.5(2) . .
C8 N2 Ir 131.3(3) . .
C1 N3 C15 121.5(4) . .
C1 N3 C14 121.3(4) . .
C15 N3 C14 116.9(4) . .
N1 C1 N3 126.5(4) . .
N1 C1 N2 107.3(3) . .
N3 C1 N2 126.3(4) . .
C7 C2 C3 119.8(4) . .
C7 C2 N1 117.8(4) . .
C3 C2 N1 122.2(4) . .
C4 C3 C2 119.6(4) . .
C4 C3 H3 120.2 . .
C2 C3 H3 120.2 . .
C3 C4 C5 120.2(5) . .
C3 C4 H4 119.9 . .
C5 C4 H4 119.9 . .
C6 C5 C4 120.7(5) . .
C6 C5 H5 119.7 . .
C4 C5 H5 119.7 . .
C5 C6 C7 120.0(5) . .
C5 C6 H6 120.0 . .
C7 C6 H6 120.0 . .
C6 C7 C2 119.7(4) . .
C6 C7 H7 120.2 . .
C2 C7 H7 120.2 . .
C13 C8 C9 118.8(4) . .
C13 C8 N2 117.1(4) . .
C9 C8 N2 124.0(4) . .
C10 C9 C8 119.3(5) . .
C10 C9 H9 120.3 . .
C8 C9 H9 120.3 . .
C11 C10 C9 120.6(5) . .
C11 C10 H10 119.7 . .
C9 C10 H10 119.7 . .
C12 C11 C10 120.0(5) . .
C12 C11 H11 120.0 . .
C10 C11 H11 120.0 . .
C11 C12 C13 120.5(5) . .
C11 C12 H12 119.7 . .
C13 C12 H12 119.7 . .
C12 C13 C8 120.8(5) . .
C12 C13 H13 119.6 . .
C8 C13 H13 119.6 . .
N3 C14 H14A 109.5 . .
N3 C14 H14B 109.5 . .
H14A C14 H14B 109.5 . .
N3 C14 H14C 109.5 . .
H14A C14 H14C 109.5 . .
H14B C14 H14C 109.5 . .
N3 C15 H15A 109.5 . .
N3 C15 H15B 109.5 . .
H15A C15 H15B 109.5 . .
N3 C15 H15C 109.5 . .
H15A C15 H15C 109.5 . .
H15B C15 H15C 109.5 . .
F1 P1 F1 90.001(3) 11_577 7_775
F1 P1 F1 90.001(1) 11_577 5
F1 P1 F1 180.0 7_775 5
F1 P1 F1 179.995(1) 11_577 9
F1 P1 F1 89.999(1) 7_775 9
F1 P1 F1 89.999(3) 5 9
F1 P1 F1 90.003(1) 11_577 .
F1 P1 F1 90.003(1) 7_775 .
F1 P1 F1 90.003(1) 5 .
F1 P1 F1 90.003(1) 9 .
F1 P1 F1 89.998(1) 11_577 3_757
F1 P1 F1 89.997(1) 7_775 3_757
F1 P1 F1 89.997(1) 5 3_757
F1 P1 F1 89.997(1) 9 3_757
F1 P1 F1 179.999(1) . 3_757
F2 P2 F2 179.997(1) 2_675 .
F2 P2 F3 90.21(13) 2_675 2_675
F2 P2 F3 89.79(13) . 2_675
F2 P2 F3 90.21(13) 2_675 4_577
F2 P2 F3 89.79(13) . 4_577
F3 P2 F3 179.6(3) 2_675 4_577
F2 P2 F3 89.79(13) 2_675 3_657
F2 P2 F3 90.21(13) . 3_657
F3 P2 F3 89.9(3) 2_675 3_657
F3 P2 F3 90.1(3) 4_577 3_657
F2 P2 F3 89.79(13) 2_675 .
F2 P2 F3 90.21(13) . .
F3 P2 F3 90.1(3) 2_675 .
F3 P2 F3 89.9(3) 4_577 .
F3 P2 F3 179.6(3) 3_657 .

loop_
_geom_bond_atom_site_label_1
_geom_bond_atom_site_label_2
_geom_bond_distance
_geom_bond_site_symmetry_2
Ir N1 2.040(3) 9
Ir N1 2.040(3) .
Ir N1 2.040(3) 5
Ir N2 2.064(3) 9
Ir N2 2.064(3) .
Ir N2 2.064(3) 5
N1 C1 1.337(5) .
N1 C2 1.409(5) .
N2 C1 1.361(5) .
N2 C8 1.399(5) .
N3 C1 1.349(6) .
N3 C15 1.454(6) .
N3 C14 1.458(6) .
C2 C7 1.393(6) .
C2 C3 1.405(6) .
C3 C4 1.378(7) .
C3 H3 0.9500 .
C4 C5 1.383(7) .
C4 H4 0.9500 .
C5 C6 1.380(7) .
C5 H5 0.9500 .
C6 C7 1.389(6) .
C6 H6 0.9500 .
C7 H7 0.9500 .
C8 C13 1.395(6) .
C8 C9 1.398(6) .
C9 C10 1.396(7) .
C9 H9 0.9500 .
C10 C11 1.380(8) .
C10 H10 0.9500 .
C11 C12 1.364(8) .
C11 H11 0.9500 .
C12 C13 1.377(6) .
C12 H12 0.9500 .
C13 H13 0.9500 .
C14 H14A 0.9800 .
C14 H14B 0.9800 .
C14 H14C 0.9800 .
C15 H15A 0.9800 .
C15 H15B 0.9800 .
C15 H15C 0.9800 .
P1 F1 1.576(5) 11_577
P1 F1 1.576(5) 7_775
P1 F1 1.576(5) 5
P1 F1 1.576(5) 9
P1 F1 1.576(5) .
P1 F1 1.576(5) 3_757
P2 F2 1.580(4) 2_675
P2 F2 1.580(4) .
P2 F3 1.599(3) 2_675
P2 F3 1.599(3) 4_577
P2 F3 1.599(3) 3_657
P2 F3 1.599(3) .

loop_
_geom_torsion_atom_site_label_1
_geom_torsion_atom_site_label_2
_geom_torsion_atom_site_label_3
_geom_torsion_atom_site_label_4
_geom_torsion
_geom_torsion_site_symmetry_1
N1 Ir N1 C1 80.3(3) 9
N1 Ir N1 C1 -171.3(2) 5
N2 Ir N1 C1 47.4(6) 9
N2 Ir N1 C1 -0.2(2) .
N2 Ir N1 C1 -108.9(3) 5
N1 Ir N1 C2 -123.7(3) 9
N1 Ir N1 C2 -15.3(4) 5
N2 Ir N1 C2 -156.6(5) 9
N2 Ir N1 C2 155.9(4) .
N2 Ir N1 C2 47.2(4) 5
N1 Ir N2 C1 -106.5(2) 9
N1 Ir N2 C1 0.2(2) .
N1 Ir N2 C1 36.1(6) 5
N2 Ir N2 C1 -168.6(2) 9
N2 Ir N2 C1 79.6(3) 5
N1 Ir N2 C8 42.0(3) 9
N1 Ir N2 C8 148.7(4) .
N1 Ir N2 C8 -175.3(4) 5
N2 Ir N2 C8 -20.0(4) 9
N2 Ir N2 C8 -131.8(3) 5
C2 N1 C1 N3 22.5(7) .
Ir N1 C1 N3 179.5(4) .
C2 N1 C1 N2 -156.8(4) .
Ir N1 C1 N2 0.2(3) .
C15 N3 C1 N1 -142.5(5) .
C14 N3 C1 N1 32.2(7) .
C15 N3 C1 N2 36.7(7) .
C14 N3 C1 N2 -148.6(4) .
C8 N2 C1 N1 -150.9(4) .
Ir N2 C1 N1 -0.2(3) .
C8 N2 C1 N3 29.8(7) .
Ir N2 C1 N3 -179.5(4) .
C1 N1 C2 C7 -152.4(4) .
Ir N1 C2 C7 58.7(5) .
C1 N1 C2 C3 30.6(6) .
Ir N1 C2 C3 -118.2(4) .
C7 C2 C3 C4 2.4(7) .
N1 C2 C3 C4 179.3(4) .
C2 C3 C4 C5 -0.9(7) .
C3 C4 C5 C6 -0.3(8) .
C4 C5 C6 C7 0.2(8) .
C5 C6 C7 C2 1.3(7) .
C3 C2 C7 C6 -2.5(7) .
N1 C2 C7 C6 -179.6(4) .
C1 N2 C8 C13 -172.2(4) .
Ir N2 C8 C13 48.4(5) .
C1 N2 C8 C9 11.5(7) .
Ir N2 C8 C9 -127.9(4) .
C13 C8 C9 C10 1.6(7) .
N2 C8 C9 C10 177.8(5) .
C8 C9 C10 C11 -1.8(8) .
C9 C10 C11 C12 0.8(8) .
C10 C11 C12 C13 0.5(8) .
C11 C12 C13 C8 -0.7(8) .
C9 C8 C13 C12 -0.4(7) .
N2 C8 C13 C12 -176.8(4) .
